data_1521703
loop_
_publ_author_name
'Organova, N.I.'
'Zakharov, N.D.'
'Rozhdestvenskaya, I.V.'
'Ivanova, T.I.'
'Marsii, I.M.'
'Borisovskii, S.B.'
'Nasdekin, V.V.'

_publ_section_title
;
 Structures of the K- and Na-components of two-phase feldspar from
 Primor'e
;
_journal_name_full Kristallografiya
_journal_page_first 829
_journal_page_last 834
_journal_volume 44
_journal_year 1999
_chemical_formula_sum 'Al K0.95 O8 Si3'
_chemical_name_systematic 'K0.95 (Al Si3 O8)'
_space_group_IT_number 2
_symmetry_space_group_name_Hall '-P 1 (1/2*x+1/2*y,1/2*x-1/2*y,-z)'
_symmetry_space_group_name_H-M 'C -1'
_cell_angle_alpha 90
_cell_angle_beta 116.16
_cell_angle_gamma 90
_cell_formula_units_Z 4
_cell_length_a 8.544
_cell_length_b 12.998
_cell_length_c 7.181
_cell_volume 715.796
_citation_journal_id_ASTM KRISAJ
_cod_data_source_file Organova_KRISAJ_1999_453.cif
_cod_data_source_block Al1K0.95O8Si3
_cod_original_sg_symbol_H-M 'P -1 (a+b,a-b,-c)'
_cod_original_formula_sum 'Al1 K0.95 O8 Si3'
_cod_database_code 1521703

loop_
_symmetry_equiv_pos_as_xyz
x,y,z
-x,-y,-z
x+1/2,y+1/2,z
-x+1/2,-y+1/2,-z

loop_
_atom_site_label
_atom_site_type_symbol
_atom_site_fract_x
_atom_site_fract_y
_atom_site_fract_z
_atom_site_occupancy
_atom_site_U_iso_or_equiv
O1 O-2 0.0005 0.144 -0.0001 1 0.0
Si3 Si+4 0.7064 0.1179 0.3433 0.78 0.0
O5 O-2 0.0328 0.3092 0.2567 1 0.0
O2 O-2 0.631 -0.0002 0.2835 1 0.0
O7 O-2 0.1818 0.1253 0.4049 1 0.0
O3 O-2 0.1732 0.8554 0.7745 1 0.0
O8 O-2 0.1813 0.8743 0.4043 1 0.0
Si1 Si+4 0.0096 0.1834 0.2237 0.72 0.0
Al4 Al+3 0.7064 0.8824 0.3436 0.22 0.0
Si4 Si+4 0.7064 0.8824 0.3436 0.78 0.0
K2 K+1 0.2801 -0.0086 0.1451 0.46 0.0
Al2 Al+3 -0.0092 0.1837 0.7766 0.28 0.0
O4 O-2 0.172 0.1448 0.773 1 0.0
K1 K+1 0.2873 0.0036 0.1336 0.49 0.0
Si2 Si+4 -0.0092 0.1837 0.7766 0.72 0.0
Al3 Al+3 0.7064 0.1179 0.3433 0.22 0.0
O6 O-2 -0.0329 0.3095 0.7435 1 0.0
Al1 Al+3 0.0096 0.1834 0.2237 0.28 0.0
